data_7117570
loop_
_publ_author_name
'Gimeno, Ana'
'Rodr\'iguez-Gimeno, Alejandra'
'Cuenca, Ana B.'
'Ram\'irez de Arellano, Carmen'
'Medio-Sim\'on, Mercedes'
'Asensio, Gregorio'

_publ_section_title
;
 Gold(i)-catalysed cascade reactions in the synthesis of 2,3-fused indole
 derivatives.
;
_journal_issue 62
_journal_name_full 'Chemical communications (Cambridge, England)'
_journal_page_first 12384
_journal_page_last 12387
_journal_paper_doi 10.1039/c5cc04606h
_journal_volume 51
_journal_year 2015
_chemical_formula_sum 'C73.5 H95 Au2 Cl3 F6 N5 O4 Sb'
_chemical_formula_weight 1848.57
_chemical_properties_physical 'Air-sensitive, Moisture-sensitive, Oxygen-sensitive'
_space_group_crystal_system monoclinic
_space_group_IT_number 14
_space_group_name_Hall '-P 2ybc'
_space_group_name_H-M_alt 'P 1 21/c 1'
_symmetry_space_group_name_Hall '-P 2ybc'
_symmetry_space_group_name_H-M 'P 1 21/c 1'
_atom_sites_solution_hydrogens geom
_audit_creation_method SHELXL-2014/7
_audit_update_record
;
2015-04-23 deposited with the CCDC.
2015-07-03 downloaded from the CCDC.
;
_cell_angle_alpha 90
_cell_angle_beta 90.406(2)
_cell_angle_gamma 90
_cell_formula_units_Z 4
_cell_length_a 17.2829(4)
_cell_length_b 20.6778(3)
_cell_length_c 21.9456(4)
_cell_measurement_reflns_used 9932
_cell_measurement_temperature 120(2)
_cell_measurement_theta_max 29.2830
_cell_measurement_theta_min 3.4730
_cell_volume 7842.6(3)
_computing_cell_refinement 'CrysAlisPro-2014, Agilent Technologies'
_computing_data_collection 'CrysAlisPro-2014, Agilent Technologies'
_computing_data_reduction 'CrysAlisPro-2014, Agilent Technologies'
_computing_molecular_graphics 'CrystalMaker-2014, CrystalMaker Software'
_computing_publication_material 'SHELXL-2014/7 (Sheldrick, 2014)'
_computing_structure_refinement 'SHELXL-2014/7 (Sheldrick, 2014)'
_computing_structure_solution 'SHELXS-2013 (Sheldrick, 2013)'
_diffrn_ambient_temperature 120(2)
_diffrn_detector_area_resol_mean 16.0267
_diffrn_measured_fraction_theta_full 0.879
_diffrn_measured_fraction_theta_max 0.739
_diffrn_measurement_device_type 'SuperNova, Agilent Technologies'
_diffrn_measurement_method '\w scans'
_diffrn_radiation_type MoK\a
_diffrn_radiation_wavelength 0.71073
_diffrn_reflns_av_R_equivalents 0.0986
_diffrn_reflns_av_unetI/netI 0.1090
_diffrn_reflns_Laue_measured_fraction_full 0.879
_diffrn_reflns_Laue_measured_fraction_max 0.739
_diffrn_reflns_limit_h_max 25
_diffrn_reflns_limit_h_min -14
_diffrn_reflns_limit_k_max 29
_diffrn_reflns_limit_k_min -29
_diffrn_reflns_limit_l_max 31
_diffrn_reflns_limit_l_min -31
_diffrn_reflns_number 47052
_diffrn_reflns_point_group_measured_fraction_full 0.879
_diffrn_reflns_point_group_measured_fraction_max 0.739
_diffrn_reflns_theta_full 25.000
_diffrn_reflns_theta_max 31.699
_diffrn_reflns_theta_min 2.990
_diffrn_source 'Single source at offset, Sapphire3'
_exptl_absorpt_coefficient_mu 4.238
_exptl_absorpt_correction_T_max 1.00000
_exptl_absorpt_correction_T_min 0.34772
_exptl_absorpt_correction_type multi-scan
_exptl_absorpt_process_details 'CrysAlisPro-2014, Agilent Technologies'
_exptl_crystal_colour colourless
_exptl_crystal_density_diffrn 1.566
_exptl_crystal_description tablet
_exptl_crystal_F_000 3668
_exptl_crystal_recrystallization_method 'Re-crystallisation from solvent: dichloromethane/pentane'
_exptl_crystal_size_max 0.200
_exptl_crystal_size_mid 0.100
_exptl_crystal_size_min 0.040
_refine_diff_density_max 3.879
_refine_diff_density_min -3.546
_refine_diff_density_rms 0.215
_refine_ls_extinction_method none
_refine_ls_goodness_of_fit_ref 1.051
_refine_ls_hydrogen_treatment constr
_refine_ls_matrix_type full
_refine_ls_number_parameters 948
_refine_ls_number_reflns 19630
_refine_ls_number_restraints 765
_refine_ls_restrained_S_all 1.051
_refine_ls_R_factor_all 0.0941
_refine_ls_R_factor_gt 0.0631
_refine_ls_shift/su_max 0.002
_refine_ls_shift/su_mean 0.000
_refine_ls_structure_factor_coef Fsqd
_refine_ls_weighting_details 'w=1/[\s^2^(Fo^2^)+(0.0538P)^2^+34.8759P] where P=(Fo^2^+2Fc^2^)/3'
_refine_ls_weighting_scheme calc
_refine_ls_wR_factor_gt 0.1486
_refine_ls_wR_factor_ref 0.1733
_reflns_Friedel_coverage 0.000
_reflns_number_gt 14029
_reflns_number_total 19630
_reflns_threshold_expression 'I > 2\s(I)'
_cod_data_source_file c5cc04606h2.cif
_cod_data_source_block agindol1
_cod_original_formula_sum 'C73.50 H95 Au2 Cl3 F6 N5 O4 Sb'
_cod_database_code 7117570
_shelx_shelxl_version_number 2014/7
_shelx_space_group_comment
; 
The symmetry employed for this shelxl refinement is uniquely defined 
by the following loop, which should always be used as a source of 
symmetry information in preference to the above space-group names. 
They are only intended as comments. 
;
_shelx_estimated_absorpt_t_min 0.484
_shelx_estimated_absorpt_t_max 0.849

loop_
_space_group_symop_operation_xyz
'x, y, z'
'-x, y+1/2, -z+1/2'
'-x, -y, -z'
'x, -y-1/2, z-1/2'

loop_
_atom_site_label
_atom_site_type_symbol
_atom_site_fract_x
_atom_site_fract_y
_atom_site_fract_z
_atom_site_U_iso_or_equiv
_atom_site_adp_type
_atom_site_occupancy
_atom_site_site_symmetry_order
_atom_site_calc_flag
_atom_site_refinement_flags_posn
_atom_site_refinement_flags_adp
_atom_site_refinement_flags_occupancy
_atom_site_disorder_assembly
_atom_site_disorder_group
Au1 Au 0.22917(2) 0.79956(2) 0.41161(2) 0.02296(9) Uani 1 1 d . . . . .
Au2 Au 0.51580(2) 0.71900(2) 0.36221(2) 0.01947(8) Uani 1 1 d . . . . .
O1 O 0.3752(4) 0.5588(3) 0.2660(2) 0.0307(14) Uani 1 1 d . . . . .
O2 O 0.4234(4) 0.5554(3) 0.3607(3) 0.0304(13) Uani 1 1 d . . . . .
O3 O 0.2180(4) 0.5630(3) 0.4333(3) 0.0421(16) Uani 1 1 d . . . . .
O4 O 0.2694(4) 0.4888(3) 0.3717(3) 0.0386(16) Uani 1 1 d . . . . .
C1 C 0.3673(5) 0.5675(3) 0.3195(4) 0.0253(17) Uani 1 1 d . . . . .
C2 C 0.2979(5) 0.5984(4) 0.3489(3) 0.0254(17) Uani 1 1 d . . . . .
C3 C 0.2565(6) 0.5492(4) 0.3916(4) 0.032(2) Uani 1 1 d . . . . .
C4 C 0.4960(6) 0.5329(5) 0.3368(4) 0.040(2) Uani 1 1 d . . . . .
H4A H 0.4876 0.4926 0.3142 0.052 Uiso 1 1 calc R U . . .
H4B H 0.5323 0.5250 0.3705 0.052 Uiso 1 1 calc R U . . .
H4C H 0.5175 0.5657 0.3095 0.052 Uiso 1 1 calc R U . . .
C5 C 0.2280(7) 0.4387(5) 0.4041(5) 0.052(3) Uani 1 1 d . . . . .
H5A H 0.2381 0.4430 0.4480 0.067 Uiso 1 1 calc R U . . .
H5B H 0.2454 0.3962 0.3902 0.067 Uiso 1 1 calc R U . . .
H5C H 0.1723 0.4432 0.3963 0.067 Uiso 1 1 calc R U . . .
C6 C 0.2365(5) 0.6222(4) 0.3015(4) 0.0259(17) Uani 1 1 d . . . . .
H6A H 0.1985 0.6497 0.3230 0.031 Uiso 1 1 calc R U . . .
H6B H 0.2630 0.6499 0.2713 0.031 Uiso 1 1 calc R U . . .
C7 C 0.1922(6) 0.5699(4) 0.2670(4) 0.039(2) Uani 1 1 d . . . . .
H7A H 0.1645 0.5418 0.2962 0.046 Uiso 1 1 calc R U . . .
H7B H 0.2289 0.5426 0.2439 0.046 Uiso 1 1 calc R U . . .
C8 C 0.1343(6) 0.6012(5) 0.2233(4) 0.042(2) Uani 1 1 d . . . . .
H8 H 0.1539 0.6270 0.1910 0.050 Uiso 1 1 calc R U . . .
C9 C 0.0598(7) 0.5947(6) 0.2275(5) 0.057(3) Uani 1 1 d . . . . .
H9A H 0.0385 0.5692 0.2592 0.068 Uiso 1 1 calc R U . . .
H9B H 0.0266 0.6154 0.1989 0.068 Uiso 1 1 calc R U . . .
C10 C 0.3227(5) 0.6570(3) 0.3894(3) 0.0214(16) Uani 1 1 d . . . . .
H10A H 0.2781 0.6712 0.4142 0.026 Uiso 1 1 calc R U . . .
H10B H 0.3644 0.6433 0.4177 0.026 Uiso 1 1 calc R U . . .
N11 N 0.3151(4) 0.7698(3) 0.3545(3) 0.0211(13) Uani 1 1 d . . . . .
C12 C 0.3509(5) 0.7133(3) 0.3513(3) 0.0234(17) Uani 1 1 d . . . . .
C13 C 0.4133(5) 0.7126(3) 0.3088(3) 0.0239(17) Uani 1 1 d . . . . .
H13 H 0.4121 0.6753 0.2798 0.029 Uiso 1 1 calc R U . . .
C13A C 0.4044(5) 0.7768(3) 0.2795(3) 0.0218(16) Uani 1 1 d . . . . .
C14 C 0.4424(6) 0.8070(4) 0.2305(3) 0.030(2) Uani 1 1 d . . . . .
H14 H 0.4825 0.7853 0.2093 0.036 Uiso 1 1 calc R U . . .
C15 C 0.4200(6) 0.8691(4) 0.2137(4) 0.035(2) Uani 1 1 d . . . . .
H15 H 0.4438 0.8896 0.1799 0.042 Uiso 1 1 calc R U . . .
C16 C 0.3631(6) 0.9014(4) 0.2460(4) 0.033(2) Uani 1 1 d . . . . .
H16 H 0.3493 0.9441 0.2343 0.039 Uiso 1 1 calc R U . . .
C17 C 0.3261(5) 0.8732(4) 0.2946(4) 0.0301(19) Uani 1 1 d . . . . .
H17 H 0.2878 0.8960 0.3168 0.036 Uiso 1 1 calc R U . . .
C17A C 0.3469(5) 0.8093(3) 0.3105(3) 0.0215(16) Uani 1 1 d . . . . .
N21 N 0.6452(4) 0.7940(3) 0.4159(3) 0.0224(14) Uani 1 1 d . . . . .
C22 C 0.6150(4) 0.7346(3) 0.4088(3) 0.0173(14) Uani 1 1 d . . . . .
N23 N 0.6630(4) 0.6946(3) 0.4412(3) 0.0206(13) Uani 1 1 d . . . . .
C24 C 0.7222(5) 0.7289(4) 0.4679(4) 0.0288(19) Uani 1 1 d . . . . .
H24 H 0.7627 0.7117 0.4927 0.035 Uiso 1 1 calc R U . . .
C25 C 0.7121(5) 0.7917(4) 0.4524(3) 0.0252(18) Uani 1 1 d . . . . .
H25 H 0.7440 0.8272 0.4638 0.030 Uiso 1 1 calc R U . . .
C31 C 0.6134(4) 0.8515(3) 0.3884(3) 0.0201(15) Uani 1 1 d . . . . .
C32 C 0.5513(5) 0.8809(4) 0.4175(4) 0.0274(18) Uani 1 1 d . . . . .
C33 C 0.5208(6) 0.9354(4) 0.3877(4) 0.0317(19) Uani 1 1 d . . . . .
H33 H 0.4774 0.9566 0.4049 0.038 Uiso 1 1 calc R U . . .
C34 C 0.5510(6) 0.9590(4) 0.3354(4) 0.035(2) Uani 1 1 d . . . . .
H34 H 0.5294 0.9966 0.3172 0.042 Uiso 1 1 calc R U . . .
C35 C 0.6130(6) 0.9286(4) 0.3084(4) 0.032(2) Uani 1 1 d . . . . .
H35 H 0.6328 0.9451 0.2712 0.039 Uiso 1 1 calc R U . . .
C36 C 0.6473(6) 0.8736(3) 0.3348(4) 0.032(2) Uani 1 1 d . . . . .
C41 C 0.6458(5) 0.6278(4) 0.4552(4) 0.0286(19) Uani 1 1 d . . . . .
C42 C 0.5948(6) 0.6162(4) 0.5027(4) 0.037(2) Uani 1 1 d . . . . .
C43 C 0.5810(7) 0.5519(5) 0.5193(4) 0.049(3) Uani 1 1 d . . . . .
H43 H 0.5454 0.5424 0.5508 0.058 Uiso 1 1 calc R U . . .
C44 C 0.6190(7) 0.5023(4) 0.4899(5) 0.048(3) Uani 1 1 d . . . . .
H44 H 0.6099 0.4590 0.5023 0.058 Uiso 1 1 calc R U . . .
C45 C 0.6688(6) 0.5140(4) 0.4439(5) 0.046(3) Uani 1 1 d . . . . .
H45 H 0.6935 0.4788 0.4242 0.055 Uiso 1 1 calc R U . . .
C46 C 0.6849(6) 0.5790(4) 0.4244(4) 0.034(2) Uani 1 1 d . . . . .
C32A C 0.5177(5) 0.8571(4) 0.4765(4) 0.0310(19) Uani 1 1 d . . . . .
H32A H 0.5493 0.8193 0.4905 0.037 Uiso 1 1 calc R U . . .
C33A C 0.4346(6) 0.8345(5) 0.4690(5) 0.047(3) Uani 1 1 d . . . . .
H33A H 0.4021 0.8711 0.4566 0.056 Uiso 1 1 calc R U . . .
H33B H 0.4161 0.8171 0.5078 0.056 Uiso 1 1 calc R U . . .
H33C H 0.4321 0.8007 0.4378 0.056 Uiso 1 1 calc R U . . .
C34A C 0.5222(7) 0.9100(5) 0.5270(4) 0.045(3) Uani 1 1 d . . . . .
H34A H 0.5759 0.9245 0.5318 0.054 Uiso 1 1 calc R U . . .
H34B H 0.5039 0.8920 0.5656 0.054 Uiso 1 1 calc R U . . .
H34C H 0.4895 0.9468 0.5153 0.054 Uiso 1 1 calc R U . . .
C37 C 0.7121(6) 0.8380(4) 0.3029(4) 0.035(2) Uani 1 1 d . . . . .
H37 H 0.7400 0.8113 0.3340 0.042 Uiso 1 1 calc R U . . .
C38 C 0.6783(7) 0.7922(5) 0.2552(5) 0.052(3) Uani 1 1 d . . . . .
H38A H 0.6428 0.7618 0.2749 0.063 Uiso 1 1 calc R U . . .
H38B H 0.7203 0.7680 0.2358 0.063 Uiso 1 1 calc R U . . .
H38C H 0.6502 0.8172 0.2243 0.063 Uiso 1 1 calc R U . . .
C39 C 0.7710(8) 0.8832(6) 0.2736(5) 0.060(3) Uani 1 1 d . . . . .
H39A H 0.7455 0.9087 0.2416 0.072 Uiso 1 1 calc R U . . .
H39B H 0.8128 0.8576 0.2557 0.072 Uiso 1 1 calc R U . . .
H39C H 0.7924 0.9123 0.3046 0.072 Uiso 1 1 calc R U . . .
C42A C 0.5572(7) 0.6694(5) 0.5386(4) 0.048(3) Uani 1 1 d . . . . .
H42A H 0.5701 0.7110 0.5179 0.057 Uiso 1 1 calc R U . . .
C43A C 0.4675(7) 0.6648(7) 0.5409(5) 0.062(3) Uani 1 1 d . . . . .
H43A H 0.4466 0.6634 0.4993 0.074 Uiso 1 1 calc R U . . .
H43B H 0.4469 0.7027 0.5621 0.074 Uiso 1 1 calc R U . . .
H43C H 0.4526 0.6255 0.5628 0.074 Uiso 1 1 calc R U . . .
C44A C 0.5938(7) 0.6720(7) 0.6028(4) 0.064(4) Uani 1 1 d . . . . .
H44A H 0.5923 0.6289 0.6213 0.076 Uiso 1 1 calc R U . . .
H44B H 0.5648 0.7024 0.6282 0.076 Uiso 1 1 calc R U . . .
H44C H 0.6477 0.6865 0.5998 0.076 Uiso 1 1 calc R U . . .
C47 C 0.7416(6) 0.5936(5) 0.3745(5) 0.044(3) Uani 1 1 d . . . . .
H47 H 0.7666 0.6357 0.3854 0.053 Uiso 1 1 calc R U . . .
C48 C 0.7010(8) 0.6042(6) 0.3134(4) 0.057(3) Uani 1 1 d . . . . .
H48A H 0.6697 0.5661 0.3034 0.069 Uiso 1 1 calc R U . . .
H48B H 0.7397 0.6109 0.2816 0.069 Uiso 1 1 calc R U . . .
H48C H 0.6674 0.6423 0.3160 0.069 Uiso 1 1 calc R U . . .
C49 C 0.8071(9) 0.5446(7) 0.3669(7) 0.080(4) Uani 1 1 d . U . . .
H49A H 0.8334 0.5382 0.4062 0.096 Uiso 1 1 calc R U . . .
H49B H 0.8442 0.5608 0.3370 0.096 Uiso 1 1 calc R U . . .
H49C H 0.7857 0.5033 0.3528 0.096 Uiso 1 1 calc R U . . .
N51 N 0.1427(4) 0.8384(3) 0.5253(3) 0.0223(14) Uani 1 1 d . . . . .
C52 C 0.1434(5) 0.8275(3) 0.4647(3) 0.0218(16) Uani 1 1 d . . . . .
N53 N 0.0695(4) 0.8383(4) 0.4464(3) 0.0346(18) Uani 1 1 d . . . . .
C54 C 0.0230(6) 0.8541(4) 0.4955(4) 0.037(2) Uani 1 1 d . . . . .
H54 H -0.0311 0.8625 0.4945 0.044 Uiso 1 1 calc R U . . .
C55 C 0.0696(5) 0.8551(4) 0.5448(4) 0.0281(18) Uani 1 1 d . . . . .
H55 H 0.0550 0.8653 0.5854 0.034 Uiso 1 1 calc R U . . .
C61 C 0.2123(5) 0.8425(4) 0.5640(3) 0.0301(19) Uani 1 1 d . . . . .
C62 C 0.2352(6) 0.7875(5) 0.5946(4) 0.040(2) Uani 1 1 d . . . . .
C63 C 0.3015(6) 0.7937(6) 0.6323(5) 0.050(3) Uani 1 1 d . . . . .
H63 H 0.3212 0.7568 0.6531 0.060 Uiso 1 1 calc R U . . .
C64 C 0.3372(6) 0.8518(7) 0.6389(4) 0.057(3) Uani 1 1 d . . . . .
H64 H 0.3806 0.8552 0.6655 0.068 Uiso 1 1 calc R U . . .
C65 C 0.3116(6) 0.9068(6) 0.6077(4) 0.051(3) Uani 1 1 d . . . . .
H65 H 0.3375 0.9468 0.6136 0.061 Uiso 1 1 calc R U . . .
C66 C 0.2482(6) 0.9033(5) 0.5679(4) 0.037(2) Uani 1 1 d . . . . .
C71 C 0.0444(6) 0.8353(5) 0.3822(4) 0.041(2) Uani 1 1 d . U . . .
C72 C 0.0063(7) 0.7798(6) 0.3631(5) 0.055(3) Uani 1 1 d . U . . .
C73 C -0.0190(7) 0.7769(8) 0.3022(6) 0.069(3) Uani 1 1 d . U . . .
H73 H -0.0444 0.7396 0.2868 0.083 Uiso 1 1 calc R U . . .
C74 C -0.0059(8) 0.8292(9) 0.2659(6) 0.081(4) Uani 1 1 d . U . . .
H74 H -0.0229 0.8277 0.2246 0.097 Uiso 1 1 calc R U . . .
C75 C 0.0306(8) 0.8837(8) 0.2865(5) 0.076(4) Uani 1 1 d . U . . .
H75 H 0.0385 0.9186 0.2590 0.091 Uiso 1 1 calc R U . . .
C76 C 0.0563(6) 0.8899(6) 0.3455(4) 0.047(2) Uani 1 1 d . U . . .
C62A C 0.1944(6) 0.7229(5) 0.5901(5) 0.045(3) Uani 1 1 d . . . . .
H62A H 0.1503 0.7270 0.5606 0.054 Uiso 1 1 calc R U . . .
C63A C 0.2503(9) 0.6702(6) 0.5668(6) 0.075(4) Uani 1 1 d . . . . .
H63A H 0.2892 0.6608 0.5982 0.090 Uiso 1 1 calc R U . . .
H63B H 0.2760 0.6855 0.5299 0.090 Uiso 1 1 calc R U . . .
H63C H 0.2210 0.6308 0.5575 0.090 Uiso 1 1 calc R U . . .
C64A C 0.1629(10) 0.7042(7) 0.6511(7) 0.089(5) Uani 1 1 d . . . . .
H64A H 0.1535 0.7432 0.6753 0.107 Uiso 1 1 calc R U . . .
H64B H 0.2003 0.6765 0.6724 0.107 Uiso 1 1 calc R U . . .
H64C H 0.1142 0.6806 0.6455 0.107 Uiso 1 1 calc R U . . .
C67 C 0.2184(7) 0.9630(5) 0.5347(4) 0.045(3) Uani 1 1 d . . . . .
H67 H 0.1690 0.9506 0.5138 0.053 Uiso 1 1 calc R U . . .
C68 C 0.1998(8) 1.0183(6) 0.5786(6) 0.072(4) Uani 1 1 d . . . . .
H68A H 0.2469 1.0312 0.6005 0.087 Uiso 1 1 calc R U . . .
H68B H 0.1609 1.0038 0.6079 0.087 Uiso 1 1 calc R U . . .
H68C H 0.1795 1.0553 0.5556 0.087 Uiso 1 1 calc R U . . .
C69 C 0.2745(9) 0.9834(7) 0.4861(6) 0.076(4) Uani 1 1 d . . . . .
H69A H 0.3239 0.9955 0.5051 0.091 Uiso 1 1 calc R U . . .
H69B H 0.2533 1.0206 0.4639 0.091 Uiso 1 1 calc R U . . .
H69C H 0.2827 0.9475 0.4578 0.091 Uiso 1 1 calc R U . . .
C72A C -0.0053(8) 0.7227(6) 0.4044(6) 0.056(3) Uani 1 1 d . U . . .
H72A H 0.0012 0.7391 0.4470 0.067 Uiso 1 1 calc R U . . .
C73A C -0.0843(10) 0.6937(9) 0.4008(8) 0.098(5) Uani 1 1 d . U . . .
H73A H -0.1231 0.7274 0.4074 0.118 Uiso 1 1 calc R U . . .
H73B H -0.0894 0.6602 0.4321 0.118 Uiso 1 1 calc R U . . .
H73C H -0.0922 0.6744 0.3604 0.118 Uiso 1 1 calc R U . . .
C74A C 0.0573(10) 0.6714(8) 0.3952(8) 0.096(5) Uani 1 1 d . U . . .
H74A H 0.0537 0.6542 0.3537 0.115 Uiso 1 1 calc R U . . .
H74B H 0.0500 0.6362 0.4246 0.115 Uiso 1 1 calc R U . . .
H74C H 0.1084 0.6909 0.4016 0.115 Uiso 1 1 calc R U . . .
C77 C 0.0945(8) 0.9493(6) 0.3682(5) 0.063(3) Uani 1 1 d . . . . .
H77 H 0.1358 0.9358 0.3978 0.075 Uiso 1 1 calc R U . . .
C78 C 0.0373(9) 0.9922(6) 0.4026(6) 0.075(4) Uani 1 1 d . U . . .
H78A H -0.0101 0.9974 0.3783 0.090 Uiso 1 1 calc R U . . .
H78B H 0.0606 1.0347 0.4100 0.090 Uiso 1 1 calc R U . . .
H78C H 0.0246 0.9720 0.4417 0.090 Uiso 1 1 calc R U . . .
C79 C 0.1342(8) 0.9877(7) 0.3164(6) 0.079(4) Uani 1 1 d . U . . .
H79A H 0.1606 0.9576 0.2891 0.095 Uiso 1 1 calc R U . . .
H79B H 0.1720 1.0179 0.3340 0.095 Uiso 1 1 calc R U . . .
H79C H 0.0951 1.0120 0.2934 0.095 Uiso 1 1 calc R U . . .
Sb1 Sb -0.1449(3) 0.7178(2) 0.1184(2) 0.0387(7) Uani 0.572(9) 1 d D U P A 1
F1 F -0.1434(7) 0.7937(4) 0.1637(5) 0.078(4) Uani 0.572(9) 1 d D U P A 1
F2 F -0.0419(5) 0.7064(6) 0.1356(5) 0.076(4) Uani 0.572(9) 1 d D U P A 1
F3 F -0.1720(7) 0.6709(5) 0.1873(4) 0.072(4) Uani 0.572(9) 1 d D U P A 1
F4 F -0.2502(5) 0.7309(5) 0.1033(4) 0.061(3) Uani 0.572(9) 1 d D U P A 1
F5 F -0.1216(6) 0.7651(6) 0.0491(4) 0.084(4) Uani 0.572(9) 1 d D U P A 1
F6 F -0.1470(8) 0.6438(5) 0.0717(5) 0.108(4) Uani 0.572(9) 1 d D U P A 1
Sb1B Sb -0.1491(5) 0.7079(4) 0.1136(4) 0.0592(17) Uani 0.428(9) 1 d D U P A 2
F1B F -0.0700(9) 0.7634(8) 0.1350(9) 0.123(6) Uani 0.428(9) 1 d D U P A 2
F2B F -0.2180(10) 0.7761(7) 0.1105(7) 0.108(5) Uani 0.428(9) 1 d D U P A 2
F3B F -0.1729(11) 0.6947(9) 0.1947(5) 0.105(6) Uani 0.428(9) 1 d D U P A 2
F4B F -0.0805(8) 0.6392(7) 0.1157(7) 0.089(5) Uani 0.428(9) 1 d D U P A 2
F5B F -0.1269(9) 0.7200(8) 0.0315(5) 0.079(5) Uani 0.428(9) 1 d D U P A 2
F6B F -0.2285(8) 0.6520(8) 0.0904(7) 0.106(5) Uani 0.428(9) 1 d D U P A 2
C90 C -0.3609(6) 0.6290(4) 0.1603(5) 0.045(2) Uani 1 1 d D . . . .
H90A H -0.3165 0.6475 0.1830 0.054 Uiso 1 1 calc R U . . .
H90B H -0.3593 0.6456 0.1180 0.054 Uiso 1 1 calc R U . . .
Cl1 Cl -0.35406(19) 0.54377(13) 0.15966(12) 0.0562(8) Uani 1 1 d D . . . .
Cl2 Cl -0.44822(19) 0.65289(15) 0.19501(13) 0.0594(8) Uani 1 1 d D . . . .
C91 C 0.0186(15) 0.4169(16) 0.4329(11) 0.111(7) Uani 0.5 1 d D U P . .
H91A H 0.0257 0.3711 0.4210 0.133 Uiso 0.5 1 calc R U P . .
H91B H 0.0634 0.4302 0.4582 0.133 Uiso 0.5 1 calc R U P . .
Cl3 Cl 0.0123(4) 0.4664(4) 0.3666(3) 0.080(2) Uani 0.5 1 d D U P . .
Cl4 Cl -0.0668(8) 0.4255(7) 0.4742(5) 0.157(5) Uani 0.5 1 d D U P . .

loop_
_atom_site_aniso_label
_atom_site_aniso_U_11
_atom_site_aniso_U_22
_atom_site_aniso_U_33
_atom_site_aniso_U_23
_atom_site_aniso_U_13
_atom_site_aniso_U_12
Au1 0.01887(19) 0.02138(13) 0.02864(15) -0.00437(10) 0.00022(12) 0.00083(12)
Au2 0.02085(18) 0.01255(11) 0.02499(14) -0.00056(9) -0.00049(11) -0.00074(11)
O1 0.038(4) 0.020(2) 0.034(3) -0.004(2) 0.000(3) 0.007(3)
O2 0.027(4) 0.024(3) 0.040(3) 0.006(2) -0.002(3) 0.005(3)
O3 0.028(4) 0.046(4) 0.053(4) 0.005(3) 0.013(3) -0.008(3)
O4 0.052(5) 0.019(3) 0.045(3) 0.009(2) -0.010(3) -0.012(3)
C1 0.026(5) 0.012(3) 0.039(4) 0.002(3) -0.002(3) -0.003(3)
C2 0.030(5) 0.019(3) 0.027(4) 0.000(3) -0.003(3) -0.005(3)
C3 0.032(6) 0.025(4) 0.038(5) 0.010(3) -0.010(4) -0.007(4)
C4 0.029(6) 0.034(5) 0.057(6) 0.002(4) 0.000(4) 0.017(4)
C5 0.060(8) 0.035(5) 0.059(6) 0.016(4) -0.019(6) -0.022(5)
C6 0.022(5) 0.020(3) 0.036(4) 0.005(3) -0.004(3) 0.000(3)
C7 0.038(6) 0.033(4) 0.044(5) 0.004(4) -0.016(4) -0.006(4)
C8 0.041(6) 0.040(5) 0.045(5) 0.004(4) -0.017(5) -0.010(5)
C9 0.052(8) 0.072(8) 0.046(6) 0.012(5) -0.021(5) -0.010(6)
C10 0.018(4) 0.018(3) 0.028(4) -0.004(3) 0.000(3) -0.003(3)
N11 0.019(4) 0.020(3) 0.025(3) -0.004(2) 0.004(3) 0.002(3)
C12 0.027(5) 0.014(3) 0.028(4) -0.004(3) -0.007(3) 0.000(3)
C13 0.032(5) 0.014(3) 0.026(4) -0.004(2) 0.001(3) -0.003(3)
C13A 0.024(5) 0.016(3) 0.025(4) -0.006(2) -0.002(3) -0.006(3)
C14 0.044(6) 0.025(4) 0.022(4) -0.003(3) 0.002(3) -0.001(4)
C15 0.045(6) 0.017(3) 0.042(5) 0.005(3) 0.002(4) -0.003(4)
C16 0.034(6) 0.022(3) 0.042(5) 0.004(3) 0.001(4) 0.002(4)
C17 0.036(6) 0.020(3) 0.035(4) -0.008(3) -0.002(4) 0.008(4)
C17A 0.018(4) 0.016(3) 0.030(4) -0.005(3) -0.003(3) 0.000(3)
N21 0.028(4) 0.012(2) 0.027(3) 0.005(2) 0.000(3) -0.005(3)
C22 0.018(4) 0.015(3) 0.019(3) 0.001(2) 0.002(3) 0.000(3)
N23 0.018(4) 0.019(3) 0.025(3) 0.003(2) 0.002(3) -0.001(3)
C24 0.030(5) 0.020(3) 0.037(4) 0.002(3) -0.009(4) -0.006(3)
C25 0.027(5) 0.020(3) 0.028(4) -0.003(3) -0.005(3) -0.006(3)
C31 0.014(4) 0.014(3) 0.032(4) 0.002(3) -0.002(3) -0.002(3)
C32 0.031(5) 0.019(3) 0.032(4) -0.004(3) -0.003(3) 0.000(3)
C33 0.030(6) 0.023(4) 0.041(5) 0.000(3) -0.001(4) 0.004(4)
C34 0.044(6) 0.021(3) 0.041(5) 0.007(3) -0.007(4) -0.003(4)
C35 0.040(6) 0.020(3) 0.036(4) 0.007(3) 0.000(4) -0.001(4)
C36 0.049(6) 0.015(3) 0.031(4) 0.002(3) -0.012(4) -0.006(4)
C41 0.033(5) 0.018(3) 0.034(4) 0.001(3) -0.017(4) 0.004(3)
C42 0.042(6) 0.034(4) 0.034(4) 0.013(3) -0.002(4) -0.010(4)
C43 0.057(8) 0.046(6) 0.042(5) 0.022(4) -0.013(5) -0.020(5)
C44 0.056(8) 0.028(4) 0.060(6) 0.017(4) -0.023(5) -0.018(5)
C45 0.043(7) 0.024(4) 0.070(7) -0.001(4) -0.028(5) 0.006(4)
C46 0.034(6) 0.022(4) 0.046(5) -0.003(3) -0.013(4) 0.002(4)
C32A 0.033(6) 0.020(3) 0.040(5) -0.002(3) -0.005(4) 0.001(4)
C33A 0.046(7) 0.044(5) 0.050(6) -0.019(4) 0.006(5) -0.010(5)
C34A 0.059(8) 0.044(5) 0.032(5) -0.008(4) -0.003(4) -0.016(5)
C37 0.048(7) 0.028(4) 0.030(4) 0.001(3) -0.001(4) -0.006(4)
C38 0.059(9) 0.047(6) 0.050(6) -0.023(5) 0.016(5) -0.017(6)
C39 0.070(10) 0.054(7) 0.056(7) -0.012(5) 0.013(6) -0.017(7)
C42A 0.061(8) 0.051(6) 0.032(5) 0.008(4) 0.012(5) -0.006(6)
C43A 0.063(9) 0.084(9) 0.037(6) 0.001(5) -0.014(5) -0.003(7)
C44A 0.056(9) 0.100(10) 0.035(5) -0.013(6) 0.006(5) -0.031(8)
C47 0.039(6) 0.035(5) 0.058(6) -0.021(4) -0.012(5) 0.009(5)
C48 0.071(9) 0.062(7) 0.040(6) -0.013(5) 0.006(5) -0.005(7)
C49 0.072(8) 0.077(7) 0.093(7) -0.017(6) 0.007(6) 0.022(7)
N51 0.016(4) 0.025(3) 0.026(3) -0.004(2) 0.005(3) -0.005(3)
C52 0.021(5) 0.022(3) 0.023(3) -0.007(3) 0.005(3) 0.002(3)
N53 0.016(4) 0.044(4) 0.043(4) -0.010(3) -0.002(3) 0.009(3)
C54 0.029(6) 0.040(5) 0.042(5) -0.008(4) 0.000(4) 0.005(4)
C55 0.021(5) 0.034(4) 0.030(4) -0.003(3) 0.007(3) -0.003(4)
C61 0.025(5) 0.041(5) 0.024(4) -0.002(3) -0.003(3) 0.002(4)
C62 0.044(7) 0.048(5) 0.028(4) 0.002(4) -0.003(4) 0.011(5)
C63 0.025(6) 0.083(8) 0.041(5) 0.004(5) -0.002(5) 0.019(6)
C64 0.027(6) 0.107(10) 0.036(5) -0.021(6) -0.006(4) 0.018(6)
C65 0.023(6) 0.085(8) 0.045(6) -0.025(5) -0.002(4) -0.011(6)
C66 0.025(6) 0.046(5) 0.041(5) -0.013(4) 0.007(4) 0.000(4)
C71 0.022(5) 0.060(5) 0.040(4) -0.011(3) -0.004(4) 0.007(4)
C72 0.035(6) 0.077(6) 0.052(5) -0.024(4) 0.000(4) 0.002(5)
C73 0.032(7) 0.119(9) 0.056(5) -0.026(5) -0.008(5) -0.003(6)
C74 0.055(8) 0.133(9) 0.054(6) -0.013(5) -0.008(5) 0.003(7)
C75 0.060(8) 0.118(8) 0.050(5) 0.004(5) -0.016(5) 0.011(6)
C76 0.031(6) 0.070(6) 0.042(4) 0.002(4) -0.006(4) 0.011(4)
C62A 0.035(7) 0.036(5) 0.065(7) 0.014(4) -0.001(5) 0.011(5)
C63A 0.092(12) 0.049(7) 0.082(9) -0.011(6) 0.005(8) 0.014(8)
C64A 0.091(14) 0.064(9) 0.113(13) 0.020(8) 0.048(10) -0.005(9)
C67 0.052(8) 0.033(5) 0.049(5) -0.012(4) 0.008(5) -0.014(5)
C68 0.081(11) 0.053(7) 0.083(9) -0.035(6) -0.001(7) -0.003(7)
C69 0.078(12) 0.064(8) 0.086(9) 0.023(7) 0.038(8) 0.002(8)
C72A 0.058(5) 0.052(4) 0.059(4) -0.014(3) 0.002(4) -0.008(3)
C73A 0.076(6) 0.107(8) 0.112(9) -0.012(7) 0.012(6) -0.019(6)
C74A 0.089(7) 0.080(7) 0.120(9) -0.006(6) 0.016(6) 0.005(6)
C77 0.076(10) 0.050(6) 0.062(7) 0.004(5) -0.013(6) 0.023(7)
C78 0.085(12) 0.059(8) 0.082(9) 0.004(6) 0.023(8) 0.037(8)
C79 0.064(10) 0.078(9) 0.095(10) 0.039(8) 0.004(8) 0.027(8)
Sb1 0.0394(14) 0.0438(9) 0.0328(11) -0.0055(7) -0.0093(9) 0.0201(9)
F1 0.064(8) 0.070(5) 0.102(7) -0.030(5) 0.008(6) -0.003(5)
F2 0.052(5) 0.122(10) 0.056(6) 0.005(6) -0.004(4) 0.033(5)
F3 0.074(8) 0.073(7) 0.068(5) 0.018(5) 0.000(5) 0.012(6)
F4 0.043(4) 0.076(7) 0.063(6) 0.020(5) -0.007(4) -0.003(4)
F5 0.057(7) 0.129(9) 0.066(6) 0.035(5) -0.004(5) -0.001(7)
F6 0.124(10) 0.096(7) 0.103(8) -0.049(6) 0.012(7) 0.007(6)
Sb1B 0.051(3) 0.086(4) 0.041(2) 0.002(2) -0.0030(16) 0.015(2)
F1B 0.102(9) 0.146(10) 0.119(11) -0.009(9) -0.021(8) -0.019(7)
F2B 0.106(10) 0.128(9) 0.090(10) -0.002(8) 0.004(8) 0.052(7)
F3B 0.093(13) 0.153(14) 0.069(6) 0.011(6) 0.014(6) 0.035(9)
F4B 0.060(9) 0.115(8) 0.091(10) 0.034(7) 0.023(7) 0.025(7)
F5B 0.070(10) 0.110(12) 0.059(5) 0.011(6) 0.000(5) 0.025(8)
F6B 0.068(8) 0.141(10) 0.108(10) -0.005(8) 0.001(7) -0.009(7)
C90 0.043(7) 0.037(5) 0.054(6) 0.005(4) -0.003(5) -0.009(5)
Cl1 0.072(2) 0.0411(13) 0.0550(15) -0.0123(11) -0.0161(14) 0.0159(14)
Cl2 0.057(2) 0.0549(16) 0.0658(17) -0.0102(13) 0.0027(14) 0.0140(15)
C91 0.112(8) 0.114(9) 0.107(8) 0.008(5) -0.002(4) -0.002(5)
Cl3 0.068(4) 0.100(5) 0.071(4) 0.010(3) -0.010(3) 0.001(4)
Cl4 0.144(7) 0.185(9) 0.144(7) 0.027(6) 0.014(6) 0.004(7)

loop_
_atom_type_symbol
_atom_type_description
_atom_type_scat_dispersion_real
_atom_type_scat_dispersion_imag
_atom_type_scat_source
C C 0.0033 0.0016 'International Tables Vol C Tables 4.2.6.8 and 6.1.1.4'
H H 0.0000 0.0000 'International Tables Vol C Tables 4.2.6.8 and 6.1.1.4'
N N 0.0061 0.0033 'International Tables Vol C Tables 4.2.6.8 and 6.1.1.4'
O O 0.0106 0.0060 'International Tables Vol C Tables 4.2.6.8 and 6.1.1.4'
F F 0.0171 0.0103 'International Tables Vol C Tables 4.2.6.8 and 6.1.1.4'
Cl Cl 0.1484 0.1585 'International Tables Vol C Tables 4.2.6.8 and 6.1.1.4'
Sb Sb -0.5866 1.5461 'International Tables Vol C Tables 4.2.6.8 and 6.1.1.4'
Au Au -2.0133 8.8022 'International Tables Vol C Tables 4.2.6.8 and 6.1.1.4'

loop_
_geom_angle_atom_site_label_1
_geom_angle_atom_site_label_2
_geom_angle_atom_site_label_3
_geom_angle
C52 Au1 N11 178.0(3)
C22 Au2 C13 173.8(3)
C1 O2 C4 116.1(7)
C3 O4 C5 114.8(8)
O1 C1 O2 123.1(8)
O1 C1 C2 125.5(7)
O2 C1 C2 111.2(7)
C1 C2 C10 110.9(7)
C1 C2 C3 110.5(7)
C10 C2 C3 106.9(6)
C1 C2 C6 112.7(6)
C10 C2 C6 108.5(6)
C3 C2 C6 107.1(7)
O3 C3 O4 125.4(8)
O3 C3 C2 125.1(8)
O4 C3 C2 109.4(8)
C7 C6 C2 116.3(6)
C6 C7 C8 109.5(7)
C9 C8 C7 123.8(10)
C12 C10 C2 111.7(6)
C12 N11 C17A 107.1(7)
C12 N11 Au1 129.8(6)
C17A N11 Au1 123.0(5)
N11 C12 C13 113.5(7)
N11 C12 C10 119.6(8)
C13 C12 C10 126.8(7)
C12 C13 C13A 101.4(7)
C12 C13 Au2 105.6(5)
C13A C13 Au2 105.5(5)
C17A C13A C14 120.1(7)
C17A C13A C13 107.1(7)
C14 C13A C13 132.8(8)
C15 C14 C13A 118.7(8)
C16 C15 C14 120.4(8)
C17 C16 C15 121.8(8)
C16 C17 C17A 117.9(8)
C13A C17A N11 110.4(6)
C13A C17A C17 121.0(8)
N11 C17A C17 128.6(8)
C22 N21 C25 110.8(6)
C22 N21 C31 124.0(6)
C25 N21 C31 125.2(6)
N21 C22 N23 105.0(6)
N21 C22 Au2 122.3(5)
N23 C22 Au2 132.6(5)
C22 N23 C24 110.9(6)
C22 N23 C41 124.3(6)
C24 N23 C41 123.7(6)
C25 C24 N23 107.0(7)
C24 C25 N21 106.3(7)
C32 C31 C36 124.9(7)
C32 C31 N21 117.5(7)
C36 C31 N21 117.6(7)
C31 C32 C33 115.1(8)
C31 C32 C32A 123.7(7)
C33 C32 C32A 121.2(8)
C34 C33 C32 122.5(9)
C33 C34 C35 120.4(8)
C34 C35 C36 121.2(8)
C31 C36 C35 115.8(9)
C31 C36 C37 123.0(7)
C35 C36 C37 120.9(8)
C42 C41 C46 123.5(8)
C42 C41 N23 117.1(7)
C46 C41 N23 119.2(8)
C41 C42 C43 117.9(9)
C41 C42 C42A 123.1(8)
C43 C42 C42A 118.9(9)
C44 C43 C42 120.2(10)
C45 C44 C43 121.5(9)
C44 C45 C46 120.9(10)
C41 C46 C45 116.0(9)
C41 C46 C47 121.8(8)
C45 C46 C47 122.2(9)
C32 C32A C33A 112.1(7)
C32 C32A C34A 111.4(7)
C33A C32A C34A 109.6(8)
C36 C37 C38 109.8(8)
C36 C37 C39 113.2(8)
C38 C37 C39 110.1(8)
C42 C42A C44A 109.2(10)
C42 C42A C43A 114.1(9)
C44A C42A C43A 112.0(8)
C46 C47 C48 111.7(9)
C46 C47 C49 115.5(10)
C48 C47 C49 109.7(9)
C52 N51 C55 111.3(7)
C52 N51 C61 124.5(7)
C55 N51 C61 123.5(7)
N51 C52 N53 104.5(7)
N51 C52 Au1 129.9(6)
N53 C52 Au1 125.6(5)
C52 N53 C54 111.0(7)
C52 N53 C71 123.2(7)
C54 N53 C71 125.8(8)
C55 C54 N53 106.4(9)
C54 C55 N51 106.8(8)
C62 C61 C66 125.7(9)
C62 C61 N51 117.7(8)
C66 C61 N51 116.6(8)
C61 C62 C63 116.1(10)
C61 C62 C62A 124.4(9)
C63 C62 C62A 119.5(9)
C64 C63 C62 120.5(10)
C63 C64 C65 121.7(9)
C64 C65 C66 120.6(11)
C65 C66 C61 115.4(10)
C65 C66 C67 121.2(10)
C61 C66 C67 123.3(8)
C72 C71 C76 124.2(9)
C72 C71 N53 117.4(10)
C76 C71 N53 118.3(9)
C71 C72 C73 117.8(12)
C71 C72 C72A 122.1(10)
C73 C72 C72A 120.0(12)
C74 C73 C72 118.2(13)
C73 C74 C75 122.5(13)
C74 C75 C76 122.3(14)
C75 C76 C71 114.9(12)
C75 C76 C77 122.4(12)
C71 C76 C77 122.7(9)
C64A C62A C62 110.0(10)
C64A C62A C63A 110.2(10)
C62 C62A C63A 110.6(10)
C69 C67 C66 110.5(10)
C69 C67 C68 112.0(10)
C66 C67 C68 112.1(9)
C73A C72A C72 114.1(12)
C73A C72A C74A 111.2(12)
C72 C72A C74A 111.6(11)
C76 C77 C78 111.0(12)
C76 C77 C79 112.2(11)
C78 C77 C79 110.8(10)
F2 Sb1 F6 91.3(5)
F2 Sb1 F5 91.1(5)
F6 Sb1 F5 89.2(5)
F2 Sb1 F1 89.3(5)
F6 Sb1 F1 178.5(6)
F5 Sb1 F1 89.5(5)
F2 Sb1 F3 90.9(4)
F6 Sb1 F3 90.8(5)
F5 Sb1 F3 178.0(5)
F1 Sb1 F3 90.5(5)
F2 Sb1 F4 178.1(5)
F6 Sb1 F4 90.4(5)
F5 Sb1 F4 89.7(4)
F1 Sb1 F4 89.0(4)
F3 Sb1 F4 88.3(4)
F1B Sb1B F2B 90.6(6)
F1B Sb1B F3B 90.9(6)
F2B Sb1B F3B 90.0(6)
F1B Sb1B F4B 89.8(6)
F2B Sb1B F4B 179.3(7)
F3B Sb1B F4B 90.6(5)
F1B Sb1B F6B 178.8(8)
F2B Sb1B F6B 89.5(6)
F3B Sb1B F6B 90.2(6)
F4B Sb1B F6B 90.1(6)
F1B Sb1B F5B 90.2(7)
F2B Sb1B F5B 89.9(5)
F3B Sb1B F5B 178.8(8)
F4B Sb1B F5B 89.5(5)
F6B Sb1B F5B 88.6(6)
Cl2 C90 Cl1 109.9(6)
Cl4 C91 Cl3 108.6(13)

loop_
_geom_bond_atom_site_label_1
_geom_bond_atom_site_label_2
_geom_bond_distance
Au1 C52 1.978(8)
Au1 N11 2.044(7)
Au2 C22 2.016(7)
Au2 C13 2.122(8)
O1 C1 1.196(9)
O2 C1 1.345(9)
O2 C4 1.441(11)
O3 C3 1.169(11)
O4 C3 1.343(10)
O4 C5 1.449(11)
C1 C2 1.509(12)
C2 C10 1.560(10)
C2 C3 1.561(11)
C2 C6 1.561(10)
C6 C7 1.524(11)
C7 C8 1.527(12)
C8 C9 1.299(15)
C10 C12 1.516(10)
N11 C12 1.325(9)
N11 C17A 1.382(10)
C12 C13 1.429(12)
C13 C13A 1.483(10)
C13A C17A 1.382(11)
C13A C14 1.410(11)
C14 C15 1.392(11)
C15 C16 1.387(13)
C16 C17 1.377(12)
C17 C17A 1.413(10)
N21 C22 1.343(9)
N21 C25 1.402(10)
N21 C31 1.440(9)
C22 N23 1.367(9)
N23 C24 1.374(10)
N23 C41 1.446(9)
C24 C25 1.355(10)
C31 C32 1.393(12)
C31 C36 1.396(12)
C32 C33 1.405(11)
C32 C32A 1.506(12)
C33 C34 1.355(12)
C34 C35 1.379(13)
C35 C36 1.406(11)
C36 C37 1.516(13)
C41 C42 1.390(13)
C41 C46 1.393(12)
C42 C43 1.400(12)
C42 C42A 1.502(14)
C43 C44 1.379(16)
C44 C45 1.355(16)
C45 C46 1.437(12)
C46 C47 1.507(15)
C32A C33A 1.518(14)
C32A C34A 1.559(11)
C37 C38 1.524(12)
C37 C39 1.527(14)
C42A C44A 1.542(14)
C42A C43A 1.554(17)
C47 C48 1.523(14)
C47 C49 1.530(16)
N51 C52 1.348(9)
N51 C55 1.381(11)
N51 C61 1.470(10)
C52 N53 1.356(10)
N53 C54 1.388(12)
N53 C71 1.470(11)
C54 C55 1.345(12)
C61 C62 1.378(12)
C61 C66 1.404(13)
C62 C63 1.414(14)
C62 C62A 1.513(14)
C63 C64 1.359(17)
C64 C65 1.398(17)
C65 C66 1.398(13)
C66 C67 1.521(14)
C71 C72 1.388(15)
C71 C76 1.403(15)
C72 C73 1.404(15)
C72 C72A 1.501(17)
C73 C74 1.36(2)
C74 C75 1.37(2)
C75 C76 1.371(14)
C76 C77 1.481(17)
C62A C64A 1.500(16)
C62A C63A 1.547(16)
C67 C69 1.507(15)
C67 C68 1.532(13)
C72A C73A 1.493(19)
C72A C74A 1.530(19)
C77 C78 1.532(16)
C77 C79 1.551(18)
Sb1 F2 1.832(8)
Sb1 F6 1.842(9)
Sb1 F5 1.854(8)
Sb1 F1 1.858(8)
Sb1 F3 1.859(8)
Sb1 F4 1.868(8)
Sb1B F1B 1.845(10)
Sb1B F2B 1.848(10)
Sb1B F3B 1.849(10)
Sb1B F4B 1.851(10)
Sb1B F6B 1.861(10)
Sb1B F5B 1.863(10)
C90 Cl2 1.765(9)
C90 Cl1 1.766(8)
C91 Cl4 1.746(16)
C91 Cl3 1.782(16)

loop_
_geom_hbond_atom_site_label_D
_geom_hbond_atom_site_label_H
_geom_hbond_atom_site_label_A
_geom_hbond_distance_DH
_geom_hbond_distance_HA
_geom_hbond_distance_DA
_geom_hbond_angle_DHA
_geom_hbond_site_symmetry_A
C5 H5C Cl3 0.98 2.88 3.854(14) 174.8 .
C13 H13 O1 1.00 2.51 3.379(9) 145.1 .
C5 H5B F2B 0.98 2.53 3.382(18) 145.7 2_545
C24 H24 F5 0.95 2.39 3.226(13) 146.1 4_676
C24 H24 F5B 0.95 2.52 3.132(17) 122.5 4_676
C54 H54 F5B 0.95 2.52 3.115(18) 121.2 4_576
C55 H55 F2 0.95 2.50 3.058(13) 117.6 4_576
C55 H55 F4B 0.95 2.44 3.036(16) 120.6 4_576
C90 H90A F3 0.99 2.55 3.427(16) 148.2 .
